data_1568852
loop_
_publ_author_name
'Mikherdov, Alexander S.'
'Jin, Mingoo'
'Ito, Hajime'

_publ_section_title
;
 Exploring Au(i) involving halogen bonding with N-heterocyclic carbene
 Au(i) aryl complexes in crystalline media
;
_journal_issue 17
_journal_name_full 'Chemical Science'
_journal_page_first 4485
_journal_page_last 4494
_journal_paper_doi 10.1039/D3SC00373F
_journal_volume 14
_journal_year 2023
_chemical_formula_moiety 'C30 H37 Au N2, C6 F5 I'
_chemical_formula_sum 'C36 H37 Au F5 I N2'
_chemical_formula_weight 916.571
_space_group_crystal_system monoclinic
_space_group_IT_number 14
_space_group_name_Hall '-P 2ybc'
_space_group_name_H-M_alt 'P 1 21/c 1'
_symmetry_Int_Tables_number 14
_atom_sites_solution_primary dual
_audit_creation_date 2022-11-11
_audit_creation_method
;
Olex2 1.5-alpha
(compiled 2022.11.02 svn.ra8b101fa for OlexSys, GUI svn.r6635)
;
_audit_update_record
;
2022-11-11 deposited with the CCDC.	2023-04-10 downloaded from the CCDC.
;
_cell_angle_alpha 90
_cell_angle_beta 96.0965(4)
_cell_angle_gamma 90
_cell_formula_units_Z 4
_cell_length_a 11.46330(5)
_cell_length_b 13.75475(6)
_cell_length_c 23.61408(10)
_cell_measurement_reflns_used 47088
_cell_measurement_temperature 293
_cell_measurement_theta_max 76.2670
_cell_measurement_theta_min 3.6950
_cell_volume 3702.29(3)
_computing_cell_refinement 'CrysAlisPro 1.171.40.69a (Rigaku OD, 2020)'
_computing_data_collection 'CrysAlisPro 1.171.40.69a (Rigaku OD, 2020)'
_computing_data_reduction 'CrysAlisPro 1.171.40.69a (Rigaku OD, 2020)'
_computing_molecular_graphics 'Olex2 1.5-alpha (Dolomanov et al., 2009)'
_computing_publication_material 'Olex2 1.5-alpha (Dolomanov et al., 2009)'
_computing_structure_refinement 'olex2.refine 1.5-alpha (Bourhis et al., 2015)'
_computing_structure_solution 'SHELXT 2018/2 (Sheldrick, 2018)'
_diffrn_ambient_temperature 293
_diffrn_detector 'Hybrid Pixel Array Detector'
_diffrn_detector_area_resol_mean 10.0000
_diffrn_detector_type HyPix
_diffrn_measured_fraction_theta_full 0.9997
_diffrn_measured_fraction_theta_max 0.9812
_diffrn_measurement_details
;
List of Runs (angles in degrees, time in seconds):

  # Type    Start    End  Width  t~exp~   \w     \q     \k     \f   Frames
#--------------------------------------------------------------------------
  1  \w     73.00  99.00   0.50    0.10    --   49.03  77.00   0.00   52
  2  \w     86.00 111.00   0.50    0.10    --   49.03  77.00  30.00   50
  3  \w     45.00 117.00   0.50    0.10    --   49.03  77.00  90.00  144
  4  \w     50.00  76.00   0.50    0.10    --   49.03  57.00  90.00   52
  5  \w     29.00  77.00   0.50    0.10    --   49.03  77.00  30.00   96
  6  \w     28.00  63.00   0.50    0.10    --   49.03  77.00   0.00   70
  7  \w     56.00 112.00   0.50    0.10    --   49.03  30.00 -53.00  112
  8  \w     83.00 108.00   0.50    0.53    --  102.75  77.00  60.00   50
  9  \w     82.00 108.00   0.50    0.53    --  102.75  77.00  30.00   52
 10  \w     82.00 108.00   0.50    0.53    --  102.75  77.00 -30.00   52
 11  \w    102.00 145.00   0.50    0.53    --  102.75  30.00 -53.00   86
 12  \w     95.00 175.00   0.50    0.53    --  102.75  19.00 -90.00  160
 13  \w    148.00 174.00   0.50    0.53    --  102.75  77.00  30.00   52
 14  \w    147.00 172.00   0.50    0.53    --  102.75  77.00  60.00   50
 15  \w     90.00 167.00   0.50    0.53    --  102.75  57.00  90.00  154
 16  \w      0.00  30.00   0.50    0.10    --   49.03 -30.00 146.00   60
 17  \w     52.00  77.00   0.50    0.53    --  102.75-125.00 -30.00   50
 18  \w     31.00  68.00   0.50    0.53    --  102.75 -57.00-180.00   74
 19  \w     49.00 105.00   0.50    0.53    --  102.75 -99.00  60.00  112
 20  \w     33.00 123.00   0.50    0.53    --  102.75 -77.00 120.00  180
 21  \w    -13.00  24.00   0.50    0.10    --  -49.03  19.00  90.00   74
 22  \w    -13.00  19.00   0.50    0.10    --  -49.03  19.00  60.00   64
 23  \w    -27.00  -2.00   0.50    0.10    --  -49.03  30.00 -53.00   50
 24  \w    -66.00 -35.00   0.50    0.53    -- -102.00  77.00  60.00   62
 25  \w    -55.00 -30.00   0.50    0.53    -- -102.00  57.00  90.00   50
 26  \w    -65.00 -30.00   0.50    0.53    -- -102.00  57.00 120.00   70
 27  \w    -60.00 -32.00   0.50    0.53    -- -102.00  57.00  60.00   56
 28  \w    -62.00 -31.00   0.50    0.53    -- -102.00  57.00  30.00   62
 29  \w   -118.00 -93.00   0.50    0.53    -- -102.00  77.00  60.00   50
 30  \w    -63.00 -35.00   0.50    0.53    -- -102.00  57.00 150.00   56
 31  \w   -102.00 -42.00   0.50    0.10    --  -49.03 -19.00  30.00  120
 32  \w    -59.00 -34.00   0.50    0.10    --  -49.03 -77.00  30.00   50
 33  \w    -91.00 -66.00   0.50    0.10    --  -49.03 -37.00  90.00   50
 34  \w   -106.00 -81.00   0.50    0.10    --  -49.03 -30.00 146.00   50
 35  \w   -155.00-130.00   0.50    0.53    -- -102.00 -30.00 146.00   50
 36  \w   -151.00-125.00   0.50    0.53    -- -102.00 -79.00  85.07   52
 37  \w   -106.00 -80.00   0.50    0.53    -- -102.00 -80.00  25.01   52
 38  \w   -107.00 -81.00   0.50    0.53    -- -102.00 -77.00  18.22   52
 39  \w   -108.00 -82.00   0.50    0.53    -- -102.00 -79.00  61.47   52
 40  \w   -120.00 -81.00   0.50    0.53    -- -102.00 -77.00  60.00   78
 41  \w   -106.00 -81.00   0.50    0.53    -- -102.00 -77.00  30.00   50
 42  \w   -105.00 -80.00   0.50    0.53    -- -102.00 -79.00  85.07   50
 43  \w   -106.00 -81.00   0.50    0.53    -- -102.00 -77.00  90.00   50
 44  \w   -106.00 -81.00   0.50    0.53    -- -102.00 -77.00 120.00   50
 45  \w   -107.00 -82.00   0.50    0.53    -- -102.00 -76.00  90.19   50
 46  \w   -108.00 -82.00   0.50    0.53    -- -102.00 -76.00  65.05   52
 47  \w   -111.00 -82.00   0.50    0.53    -- -102.00 -76.00  13.23   58
 48  \w   -166.00-141.00   0.50    0.53    -- -102.00 -76.00  13.23   50
 49  \w   -169.00-143.00   0.50    0.53    -- -102.00 -77.00  30.00   52
 50  \w   -171.00 -83.00   0.50    0.53    -- -102.00 -72.00  47.37  176
 51  \w   -107.00 -82.00   0.50    0.53    -- -102.00 -74.00  31.11   50
 52  \w   -107.00 -82.00   0.50    0.53    -- -102.00 -75.00  94.32   50
 53  \w   -155.00-129.00   0.50    0.53    -- -102.00 -77.00 120.00   52
 54  \w   -172.00-146.00   0.50    0.53    -- -102.00 -75.00  94.32   52
 55  \w   -111.00 -86.00   0.50    0.53    -- -102.00 -67.00 103.45   50
 56  \w   -110.00 -85.00   0.50    0.53    -- -102.00 -67.00  90.10   50
 57  \w   -113.00 -87.00   0.50    0.53    -- -102.00 -67.00  60.46   52
 58  \w   -114.00 -88.00   0.50    0.53    -- -102.00 -64.00  24.51   52
 59  \w   -118.00 -86.00   0.50    0.53    -- -102.00 -69.00  15.99   64
 60  \w   -162.00 -87.00   0.50    0.53    -- -102.00 -69.00   1.01  150
 61  \w   -164.00-131.00   0.50    0.53    -- -102.00 -67.00 103.45   66
 62  \w   -113.00 -87.00   0.50    0.53    -- -102.00 -65.00  90.90   52
 63  \w   -111.00 -86.00   0.50    0.53    -- -102.00 -64.00  94.96   50
 64  \w   -113.00 -88.00   0.50    0.53    -- -102.00 -60.00 113.44   50
 65  \w   -122.00 -92.00   0.50    0.53    -- -102.00 -47.00  91.63   60
 66  \w   -140.00 -88.00   0.50    0.53    -- -102.00 -62.00  61.56  104
 67  \w   -174.00 -86.00   0.50    0.53    -- -102.00 -64.00  60.36  176
 68  \w   -153.00 -87.00   0.50    0.53    -- -102.00 -63.00  26.88  132
 69  \w   -105.00 -80.00   0.50    0.53    -- -102.00 -84.00  58.35   50
 70  \w   -105.00 -80.00   0.50    0.53    -- -102.00 -86.00 113.06   50
 71  \w   -112.00 -75.00   0.50    0.10    --  -49.03-125.00 -90.00   74
 72  \w   -120.00 -75.00   0.50    0.10    --  -49.03-125.00-120.00   90
;
_diffrn_measurement_device 'four-circle diffractometer'
_diffrn_measurement_device_type 'XtaLAB Synergy R, DW system, HyPix'
_diffrn_measurement_method '\w scans'
_diffrn_orient_matrix_type 'CrysAlisPro convention (1999,Acta A55,543-557)'
_diffrn_orient_matrix_UB_11 0.0980738000
_diffrn_orient_matrix_UB_12 0.0308327000
_diffrn_orient_matrix_UB_13 0.0461926000
_diffrn_orient_matrix_UB_21 0.0764742000
_diffrn_orient_matrix_UB_22 0.0316834000
_diffrn_orient_matrix_UB_23 -0.0465691000
_diffrn_orient_matrix_UB_31 -0.0529373000
_diffrn_orient_matrix_UB_32 0.1029312000
_diffrn_orient_matrix_UB_33 0.0004883000
_diffrn_radiation_monochromator mirror
_diffrn_radiation_probe x-ray
_diffrn_radiation_type 'Cu K\a'
_diffrn_radiation_wavelength 1.54184
_diffrn_reflns_av_R_equivalents 0.0448
_diffrn_reflns_av_unetI/netI 0.0232
_diffrn_reflns_Laue_measured_fraction_full 0.9997
_diffrn_reflns_Laue_measured_fraction_max 0.9812
_diffrn_reflns_limit_h_max 14
_diffrn_reflns_limit_h_min -14
_diffrn_reflns_limit_k_max 17
_diffrn_reflns_limit_k_min -16
_diffrn_reflns_limit_l_max 29
_diffrn_reflns_limit_l_min -29
_diffrn_reflns_number 71394
_diffrn_reflns_point_group_measured_fraction_full 0.9997
_diffrn_reflns_point_group_measured_fraction_max 0.9812
_diffrn_reflns_theta_full 67.6840
_diffrn_reflns_theta_max 76.35
_diffrn_reflns_theta_min 3.72
_diffrn_source 'Rotating-anode X-ray tube'
_diffrn_source_type 'Rigaku (Cu) X-ray Source'
_exptl_absorpt_coefficient_mu 14.444
_exptl_absorpt_correction_T_max 1.00000
_exptl_absorpt_correction_T_min 0.37062
_exptl_absorpt_correction_type multi-scan
_exptl_absorpt_process_details
;
CrysAlisPro 1.171.40.69a (Rigaku Oxford Diffraction, 2020)
Empirical absorption correction using spherical harmonics,
 implemented in SCALE3 ABSPACK scaling algorithm.
;
_exptl_crystal_colour 'clear colourless'
_exptl_crystal_colour_lustre clear
_exptl_crystal_colour_primary colourless
_exptl_crystal_density_diffrn 1.644
_exptl_crystal_description block
_exptl_crystal_F_000 1767.131
_exptl_crystal_size_max 0.2
_exptl_crystal_size_mid 0.1
_exptl_crystal_size_min 0.05
_refine_diff_density_max 0.5877
_refine_diff_density_min -0.9717
_refine_diff_density_rms 0.0742
_refine_ls_d_res_high 0.7933
_refine_ls_d_res_low 11.8683
_refine_ls_goodness_of_fit_ref 1.0238
_refine_ls_hydrogen_treatment constr
_refine_ls_matrix_type full
_refine_ls_number_constraints 54
_refine_ls_number_parameters 415
_refine_ls_number_reflns 7628
_refine_ls_number_restraints 0
_refine_ls_restrained_S_all 1.0238
_refine_ls_R_factor_all 0.0284
_refine_ls_R_factor_gt 0.0261
_refine_ls_shift/su_max 0.0006
_refine_ls_shift/su_mean 0.0001
_refine_ls_structure_factor_coef Fsqd
_refine_ls_weighting_details 'w=1/[\s^2^(Fo^2^)+(0.0360P)^2^+2.2413P] where P=(Fo^2^+2Fc^2^)/3'
_refine_ls_weighting_scheme calc
_refine_ls_wR_factor_gt 0.0687
_refine_ls_wR_factor_ref 0.0702
_reflns_Friedel_coverage 0.0
_reflns_limit_h_max 14
_reflns_limit_h_min -14
_reflns_limit_k_max 17
_reflns_limit_k_min 0
_reflns_limit_l_max 29
_reflns_limit_l_min 0
_reflns_number_gt 7009
_reflns_number_total 7628
_reflns_threshold_expression I>=2u(I)
_cod_data_source_file d3sc00373f3.cif
_cod_data_source_block 1Mes-IPFB_293K
_cod_depositor_comments 'Adding full bibliography for 1568831--1568854.cif.'
_cod_database_code 1568852
_chemical_oxdiff_formula 'Au I F N C H'
_reflns_odcompleteness_completeness 99.99
_reflns_odcompleteness_iscentric 1
_reflns_odcompleteness_theta 66.97
_olex2_refinement_description
;
1. Fixed Uiso
 At 1.2 times of:
  All C(H) groups, All C(H,H) groups
 At 1.5 times of:
  All C(H,H,H) groups
2.a Secondary CH2 refined with riding coordinates:
 C2A(H2Aa,H2Ab), C3A(H3Aa,H3Ab)
2.b Aromatic/amide H refined with riding coordinates:
 C26A(H26A), C8A(H8A), C24A(H24A), C15A(H15A), C17A(H17A), C6A(H6A)
2.c Idealised Me refined as rotating group:
 C30A(H30a,H30b,H30c), C20A(H20a,H20b,H20c), C10A(H10a,H10b,H10c), C28A(H28a,
 H28b,H28c), C29A(H29a,H29b,H29c), C12A(H12a,H12b,H12c), C21A(H21a,H21b,H21c),
 C19A(H19a,H19b,H19c), C11A(H11a,H11b,H11c)
;
_olex2_submission_special_instructions 'No special instructions were received'
_oxdiff_exptl_absorpt_empirical_details
;
Empirical correction (ABSPACK) includes:
- Absorption correction using spherical harmonics
- Frame scaling
;
_oxdiff_exptl_absorpt_empirical_full_max 2.833
_oxdiff_exptl_absorpt_empirical_full_min 0.588

loop_
_space_group_symop_id
_space_group_symop_operation_xyz
1 x,y,z
2 -x,y+1/2,-z+1/2
3 -x,-y,-z
4 x,-y-1/2,z-1/2

loop_
_atom_site_label
_atom_site_type_symbol
_atom_site_fract_x
_atom_site_fract_y
_atom_site_fract_z
_atom_site_U_iso_or_equiv
_atom_site_adp_type
_atom_site_occupancy
_atom_site_refinement_flags_posn
Au1A Au 0.654761(10) 0.276540(8) 0.699916(5) 0.05356(5) Uani 1.000000 .
I1D I 0.89485(3) 0.29457(3) 0.623350(13) 0.09876(10) Uani 1.000000 .
N1A N 0.4690(2) 0.4227(2) 0.66469(13) 0.0640(6) Uani 1.000000 .
N2A N 0.5827(2) 0.4761(2) 0.73730(13) 0.0662(7) Uani 1.000000 .
F5D F 1.0893(3) 0.4644(3) 0.61872(12) 0.1157(9) Uani 1.000000 .
F4D F 1.2199(3) 0.5213(3) 0.53844(16) 0.1279(10) Uani 1.000000 .
C26A C 0.8656(3) 0.0213(3) 0.74472(16) 0.0662(8) Uani 1.000000 .
H26A H 0.9172(3) 0.0020(3) 0.77576(16) 0.0795(10) Uiso 1.000000 R
C27A C 0.8161(3) 0.1142(2) 0.74450(13) 0.0566(6) Uani 1.000000 .
C4A C 0.4256(3) 0.3593(3) 0.61952(15) 0.0634(7) Uani 1.000000 .
F1D F 0.9146(4) 0.2251(3) 0.49641(15) 0.1314(12) Uani 1.000000 .
C1A C 0.5630(3) 0.4026(2) 0.70098(14) 0.0561(6) Uani 1.000000 .
F3D F 1.1982(3) 0.4321(3) 0.43598(13) 0.1455(14) Uani 1.000000 .
C22A C 0.7379(3) 0.1454(2) 0.69874(13) 0.0545(6) Uani 1.000000 .
C9A C 0.4741(3) 0.3626(3) 0.56768(16) 0.0774(10) Uani 1.000000 .
C25A C 0.8400(3) -0.0424(3) 0.70015(17) 0.0713(9) Uani 1.000000 .
F2D F 1.0463(4) 0.2842(3) 0.41583(13) 0.1573(17) Uani 1.000000 .
C14A C 0.7781(3) 0.5291(3) 0.77493(16) 0.0678(8) Uani 1.000000 .
C5A C 0.3374(3) 0.2934(3) 0.62852(17) 0.0703(9) Uani 1.000000 .
C2A C 0.4179(3) 0.5183(3) 0.6752(2) 0.0832(11) Uani 1.000000 .
H2Aa H 0.4232(3) 0.5620(3) 0.6433(2) 0.0998(13) Uiso 1.000000 R
H2Ab H 0.3364(3) 0.5124(3) 0.6824(2) 0.0998(13) Uiso 1.000000 R
C3A C 0.4939(4) 0.5532(3) 0.7280(2) 0.0899(12) Uani 1.000000 .
H3Aa H 0.4486(4) 0.5589(3) 0.7602(2) 0.1079(15) Uiso 1.000000 R
H3Ab H 0.5298(4) 0.6154(3) 0.7213(2) 0.1079(15) Uiso 1.000000 R
C8A C 0.4317(4) 0.2978(4) 0.52591(19) 0.0952(14) Uani 1.000000 .
H8A H 0.4629(4) 0.2992(4) 0.49114(19) 0.1143(16) Uiso 1.000000 R
C23A C 0.7117(3) 0.0803(2) 0.65310(15) 0.0656(8) Uani 1.000000 .
C13A C 0.6750(3) 0.4798(2) 0.78290(15) 0.0650(8) Uani 1.000000 .
C24A C 0.7626(3) -0.0118(3) 0.65480(17) 0.0747(9) Uani 1.000000 .
H24A H 0.7440(3) -0.0540(3) 0.62443(17) 0.0897(11) Uiso 1.000000 R
C30A C 0.8475(3) 0.1787(3) 0.79520(16) 0.0780(10) Uani 1.000000 .
H30a H 0.7904(16) 0.1710(18) 0.8218(6) 0.1170(15) Uiso 1.000000 GR
H30b H 0.9236(12) 0.1610(16) 0.8132(8) 0.1170(15) Uiso 1.000000 GR
H30c H 0.849(3) 0.2452(4) 0.7830(2) 0.1170(15) Uiso 1.000000 GR
C1D C 0.9974(3) 0.3418(3) 0.56028(15) 0.0735(9) Uani 1.000000 .
C18A C 0.6602(4) 0.4346(3) 0.83437(18) 0.0793(10) Uani 1.000000 .
C15A C 0.8648(3) 0.5349(3) 0.82036(19) 0.0787(10) Uani 1.000000 .
H15A H 0.9334(3) 0.5687(3) 0.81567(19) 0.0945(12) Uiso 1.000000 R
C17A C 0.7504(4) 0.4425(3) 0.87831(19) 0.0902(12) Uani 1.000000 .
H17A H 0.7415(4) 0.4130(3) 0.91305(19) 0.1083(14) Uiso 1.000000 R
C16A C 0.8530(4) 0.4925(3) 0.87223(19) 0.0847(11) Uani 1.000000 .
C20A C 0.7966(4) 0.5724(4) 0.71821(19) 0.0891(12) Uani 1.000000 .
H20a H 0.791(3) 0.5222(6) 0.6898(3) 0.1336(17) Uiso 1.000000 GR
H20b H 0.738(2) 0.6207(19) 0.7081(8) 0.1336(17) Uiso 1.000000 GR
H20c H 0.8729(14) 0.602(2) 0.7204(5) 0.1336(17) Uiso 1.000000 GR
C6D C 1.0764(4) 0.4173(3) 0.56927(16) 0.0792(10) Uani 1.000000 .
C10A C 0.2895(4) 0.2883(3) 0.6854(2) 0.0938(13) Uani 1.000000 .
H10a H 0.3511(9) 0.270(3) 0.7142(4) 0.141(2) Uiso 1.000000 GR
H10b H 0.259(3) 0.3507(9) 0.6944(8) 0.141(2) Uiso 1.000000 GR
H10c H 0.228(2) 0.241(2) 0.6839(6) 0.141(2) Uiso 1.000000 GR
C2D C 0.9888(4) 0.2993(4) 0.50822(19) 0.0869(11) Uani 1.000000 .
C28A C 0.6271(5) 0.1079(4) 0.6024(2) 0.1005(15) Uani 1.000000 .
H28a H 0.5539(13) 0.128(3) 0.6151(2) 0.151(2) Uiso 1.000000 GR
H28b H 0.6592(17) 0.161(2) 0.5824(11) 0.151(2) Uiso 1.000000 GR
H28c H 0.614(3) 0.0530(10) 0.5774(9) 0.151(2) Uiso 1.000000 GR
C7A C 0.3449(5) 0.2307(4) 0.5335(2) 0.0999(15) Uani 1.000000 .
C6A C 0.2992(4) 0.2304(3) 0.5851(2) 0.0897(13) Uani 1.000000 .
H6A H 0.2404(4) 0.1860(3) 0.5909(2) 0.1076(15) Uiso 1.000000 R
C3D C 1.0564(5) 0.3296(4) 0.46620(17) 0.0978(14) Uani 1.000000 .
C29A C 0.8977(5) -0.1412(3) 0.7004(2) 0.1045(16) Uani 1.000000 .
H29a H 0.963(2) -0.1388(9) 0.6780(16) 0.157(2) Uiso 1.000000 GR
H29b H 0.925(3) -0.1590(14) 0.7388(3) 0.157(2) Uiso 1.000000 GR
H29c H 0.8418(12) -0.1884(7) 0.6845(17) 0.157(2) Uiso 1.000000 GR
C12A C 0.5731(4) 0.4308(4) 0.5601(2) 0.1063(16) Uani 1.000000 .
H12a H 0.5488(13) 0.4964(5) 0.5666(18) 0.159(2) Uiso 1.000000 GR
H12b H 0.6392(14) 0.415(2) 0.5869(13) 0.159(2) Uiso 1.000000 GR
H12c H 0.595(3) 0.425(2) 0.5221(6) 0.159(2) Uiso 1.000000 GR
C5D C 1.1446(4) 0.4479(4) 0.5282(2) 0.0873(11) Uani 1.000000 .
C21A C 0.9493(5) 0.5004(5) 0.9209(2) 0.1195(19) Uani 1.000000 .
H21a H 1.0216(11) 0.477(3) 0.9088(7) 0.179(3) Uiso 1.000000 GR
H21b H 0.958(3) 0.5672(7) 0.9324(14) 0.179(3) Uiso 1.000000 GR
H21c H 0.929(2) 0.462(3) 0.9524(8) 0.179(3) Uiso 1.000000 GR
C4D C 1.1332(4) 0.4034(4) 0.4768(2) 0.0967(14) Uani 1.000000 .
C19A C 0.5516(5) 0.3766(4) 0.8421(2) 0.1127(17) Uani 1.000000 .
H19a H 0.4834(5) 0.4158(13) 0.832(2) 0.169(2) Uiso 1.000000 GR
H19b H 0.549(2) 0.3199(19) 0.8183(16) 0.169(2) Uiso 1.000000 GR
H19c H 0.553(2) 0.357(3) 0.8812(5) 0.169(2) Uiso 1.000000 GR
C11A C 0.3045(7) 0.1591(6) 0.4876(3) 0.147(3) Uani 1.000000 .
H11a H 0.341(4) 0.174(3) 0.4539(9) 0.221(4) Uiso 1.000000 GR
H11b H 0.326(5) 0.0946(7) 0.5003(11) 0.221(4) Uiso 1.000000 GR
H11c H 0.2208(9) 0.163(3) 0.479(2) 0.221(4) Uiso 1.000000 GR

loop_
_atom_site_aniso_label
_atom_site_aniso_U_11
_atom_site_aniso_U_22
_atom_site_aniso_U_33
_atom_site_aniso_U_12
_atom_site_aniso_U_13
_atom_site_aniso_U_23
Au1A 0.05508(8) 0.04472(8) 0.06093(8) 0.00386(4) 0.00638(5) 0.00020(5)
I1D 0.09285(19) 0.1250(3) 0.08171(18) -0.00326(16) 0.02445(14) 0.01779(16)
N1A 0.0573(14) 0.0518(14) 0.0814(17) 0.0108(11) 0.0010(12) -0.0001(12)
N2A 0.0623(15) 0.0505(14) 0.0845(18) 0.0109(11) 0.0023(13) -0.0118(13)
F5D 0.135(2) 0.127(2) 0.0865(16) -0.0190(19) 0.0161(15) -0.0250(16)
F4D 0.113(2) 0.126(2) 0.145(3) -0.0303(19) 0.0178(19) 0.022(2)
C26A 0.0622(17) 0.0638(19) 0.073(2) 0.0093(14) 0.0107(15) 0.0132(16)
C27A 0.0525(14) 0.0536(16) 0.0645(17) -0.0027(12) 0.0093(12) 0.0046(13)
C4A 0.0586(16) 0.0610(19) 0.0691(19) 0.0077(14) -0.0008(14) 0.0016(15)
F1D 0.152(3) 0.130(3) 0.109(2) -0.034(2) 0.002(2) -0.0234(18)
C1A 0.0531(14) 0.0459(15) 0.0702(17) 0.0034(11) 0.0104(13) 0.0020(13)
F3D 0.141(3) 0.204(4) 0.100(2) 0.005(3) 0.0526(19) 0.048(2)
C22A 0.0539(15) 0.0438(14) 0.0667(17) 0.0020(11) 0.0101(13) 0.0025(12)
C9A 0.068(2) 0.091(3) 0.072(2) 0.0127(18) 0.0023(16) 0.0150(19)
C25A 0.082(2) 0.0512(18) 0.084(2) 0.0132(15) 0.0263(18) 0.0066(16)
F2D 0.204(4) 0.201(4) 0.0663(16) 0.018(3) 0.015(2) -0.029(2)
C14A 0.0671(19) 0.0587(19) 0.078(2) 0.0066(15) 0.0081(16) -0.0110(16)
C5A 0.0642(19) 0.063(2) 0.083(2) 0.0024(15) 0.0039(17) -0.0008(17)
C2A 0.068(2) 0.062(2) 0.117(3) 0.0172(17) -0.002(2) -0.006(2)
C3A 0.079(2) 0.070(2) 0.118(3) 0.0268(19) -0.000(2) -0.021(2)
C8A 0.094(3) 0.123(4) 0.066(2) 0.025(3) -0.001(2) 0.000(2)
C23A 0.076(2) 0.0533(17) 0.0665(18) 0.0062(15) 0.0046(15) -0.0073(14)
C13A 0.0652(18) 0.0558(18) 0.074(2) 0.0101(14) 0.0069(15) -0.0123(15)
C24A 0.090(2) 0.058(2) 0.077(2) 0.0077(17) 0.0144(19) -0.0092(16)
C30A 0.082(2) 0.070(2) 0.078(2) -0.0056(17) -0.0088(19) -0.0029(18)
C1D 0.075(2) 0.084(2) 0.0627(19) 0.0071(18) 0.0136(16) 0.0088(17)
C18A 0.083(2) 0.074(2) 0.083(2) 0.0002(19) 0.017(2) -0.0055(19)
C15A 0.070(2) 0.075(2) 0.090(3) 0.0025(17) 0.0015(18) -0.014(2)
C17A 0.107(3) 0.088(3) 0.076(2) 0.010(2) 0.011(2) -0.001(2)
C16A 0.087(3) 0.082(3) 0.081(3) 0.011(2) -0.006(2) -0.019(2)
C20A 0.082(2) 0.095(3) 0.090(3) -0.001(2) 0.011(2) 0.005(2)
C6D 0.081(2) 0.088(3) 0.068(2) 0.007(2) 0.0086(18) 0.0015(19)
C10A 0.098(3) 0.082(3) 0.106(3) -0.015(2) 0.033(3) 0.002(2)
C2D 0.094(3) 0.093(3) 0.072(2) -0.003(2) 0.004(2) -0.001(2)
C28A 0.127(4) 0.083(3) 0.084(3) 0.016(3) -0.023(3) -0.018(2)
C7A 0.100(3) 0.102(4) 0.092(3) 0.021(3) -0.017(3) -0.022(3)
C6A 0.080(3) 0.075(3) 0.110(3) -0.0017(19) -0.011(2) -0.014(2)
C3D 0.115(3) 0.122(4) 0.056(2) 0.022(3) 0.009(2) -0.002(2)
C29A 0.134(4) 0.066(2) 0.119(4) 0.036(3) 0.035(3) 0.011(2)
C12A 0.091(3) 0.131(4) 0.099(3) -0.006(3) 0.017(2) 0.034(3)
C5D 0.079(2) 0.090(3) 0.093(3) 0.000(2) 0.008(2) 0.019(2)
C21A 0.120(4) 0.134(5) 0.097(3) 0.013(3) -0.025(3) -0.020(3)
C4D 0.095(3) 0.122(4) 0.076(3) 0.010(3) 0.021(2) 0.025(3)
C19A 0.111(4) 0.116(4) 0.114(4) -0.020(3) 0.025(3) 0.017(3)
C11A 0.159(6) 0.146(6) 0.128(5) 0.007(5) -0.029(4) -0.056(5)

loop_
_atom_type_symbol
_atom_type_scat_dispersion_real
_atom_type_scat_dispersion_imag
_atom_type_scat_Cromer_Mann_a1
_atom_type_scat_Cromer_Mann_a2
_atom_type_scat_Cromer_Mann_a3
_atom_type_scat_Cromer_Mann_a4
_atom_type_scat_Cromer_Mann_b1
_atom_type_scat_Cromer_Mann_b2
_atom_type_scat_Cromer_Mann_b3
_atom_type_scat_Cromer_Mann_b4
_atom_type_scat_Cromer_Mann_c
_atom_type_scat_source
_atom_type_scat_dispersion_source
Au -4.01093 7.72880 16.88190 18.59130 25.55820 5.86000 0.46110 8.62160 1.48260 36.39560 12.06580 'International Tables Volume C Table 6.1.1.4 (pp. 500-502)' 'Henke, Gullikson and Davis, At. Data and Nucl. Data Tables, 1993, 54, 2'
C 0.01920 0.00962 2.31000 1.02000 1.58860 0.86500 20.84390 10.20750 0.56870 51.65120 0.21560 'International Tables Volume C Table 6.1.1.4 (pp. 500-502)' 'Henke, Gullikson and Davis, At. Data and Nucl. Data Tables, 1993, 54, 2'
F 0.07537 0.05506 3.53920 2.64120 1.51700 1.02430 10.28250 4.29440 0.26150 26.14760 0.27760 'International Tables Volume C Table 6.1.1.4 (pp. 500-502)' 'Henke, Gullikson and Davis, At. Data and Nucl. Data Tables, 1993, 54, 2'
H 0.00000 0.00000 0.49300 0.32291 0.14019 0.04081 10.51090 26.12570 3.14236 57.79970 0.00304 'International Tables Volume C Table 6.1.1.4 (pp. 500-502)' 'Henke, Gullikson and Davis, At. Data and Nucl. Data Tables, 1993, 54, 2'
I -0.19206 6.94430 20.14720 18.99490 7.51380 2.27350 4.34700 0.38140 27.76600 66.87760 4.07120 'International Tables Volume C Table 6.1.1.4 (pp. 500-502)' 'Henke, Gullikson and Davis, At. Data and Nucl. Data Tables, 1993, 54, 2'
N 0.03256 0.01839 12.21260 3.13220 2.01250 1.16630 0.00570 9.89330 28.99750 0.58260 -11.52900 'International Tables Volume C Table 6.1.1.4 (pp. 500-502)' 'Henke, Gullikson and Davis, At. Data and Nucl. Data Tables, 1993, 54, 2'

loop_
_geom_angle_atom_site_label_1
_geom_angle_atom_site_label_2
_geom_angle_atom_site_label_3
_geom_angle
_geom_angle_site_symmetry_1
_geom_angle_site_symmetry_3
_geom_angle_publ_flag
C22A Au1A C1A 176.62(11) . . ?
C1A N1A C4A 123.2(3) . . ?
C2A N1A C4A 124.0(3) . . ?
C2A N1A C1A 112.8(3) . . ?
C3A N2A C1A 112.6(3) . . ?
C13A N2A C1A 125.1(3) . . ?
C13A N2A C3A 122.2(3) . . ?
C27A C26A H26A 119.2(2) . . ?
C25A C26A H26A 119.2(2) . . ?
C25A C26A C27A 121.6(3) . . ?
C22A C27A C26A 120.7(3) . . ?
C30A C27A C26A 118.2(3) . . ?
C30A C27A C22A 121.1(3) . . ?
C9A C4A N1A 119.7(3) . . ?
C5A C4A N1A 119.1(3) . . ?
C5A C4A C9A 121.2(4) . . ?
N1A C1A Au1A 123.7(2) . . ?
N2A C1A Au1A 127.2(2) . . ?
N2A C1A N1A 109.1(3) . . ?
C27A C22A Au1A 121.5(2) . . ?
C23A C22A Au1A 120.7(2) . . ?
C23A C22A C27A 117.7(3) . . ?
C8A C9A C4A 117.6(4) . . ?
C12A C9A C4A 120.1(4) . . ?
C12A C9A C8A 122.2(4) . . ?
C24A C25A C26A 117.8(3) . . ?
C29A C25A C26A 120.7(4) . . ?
C29A C25A C24A 121.4(4) . . ?
C15A C14A C13A 118.2(4) . . ?
C20A C14A C13A 121.1(3) . . ?
C20A C14A C15A 120.7(4) . . ?
C10A C5A C4A 120.4(4) . . ?
C6A C5A C4A 118.3(4) . . ?
C6A C5A C10A 121.2(4) . . ?
H2Aa C2A N1A 111.3(2) . . ?
H2Ab C2A N1A 111.3(2) . . ?
H2Ab C2A H2Aa 109.2 . . ?
C3A C2A N1A 102.5(3) . . ?
C3A C2A H2Aa 111.3(3) . . ?
C3A C2A H2Ab 111.3(2) . . ?
C2A C3A N2A 102.9(3) . . ?
H3Aa C3A N2A 111.2(2) . . ?
H3Aa C3A C2A 111.2(3) . . ?
H3Ab C3A N2A 111.2(2) . . ?
H3Ab C3A C2A 111.2(3) . . ?
H3Ab C3A H3Aa 109.1 . . ?
H8A C8A C9A 118.6(3) . . ?
C7A C8A C9A 122.8(5) . . ?
C7A C8A H8A 118.6(3) . . ?
C24A C23A C22A 120.1(3) . . ?
C28A C23A C22A 121.0(3) . . ?
C28A C23A C24A 119.0(3) . . ?
C14A C13A N2A 119.1(3) . . ?
C18A C13A N2A 119.6(3) . . ?
C18A C13A C14A 121.3(3) . . ?
C23A C24A C25A 122.1(3) . . ?
H24A C24A C25A 119.0(2) . . ?
H24A C24A C23A 119.0(2) . . ?
H30a C30A C27A 109.5 . . ?
H30b C30A C27A 109.5 . . ?
H30b C30A H30a 109.5 . . ?
H30c C30A C27A 109.5 . . ?
H30c C30A H30a 109.5 . . ?
H30c C30A H30b 109.5 . . ?
C6D C1D I1D 122.2(3) . . ?
C2D C1D I1D 121.2(3) . . ?
C2D C1D C6D 116.6(4) . . ?
C17A C18A C13A 117.9(4) . . ?
C19A C18A C13A 121.4(4) . . ?
C19A C18A C17A 120.7(4) . . ?
H15A C15A C14A 118.8(2) . . ?
C16A C15A C14A 122.3(4) . . ?
C16A C15A H15A 118.8(2) . . ?
H17A C17A C18A 118.8(3) . . ?
C16A C17A C18A 122.3(4) . . ?
C16A C17A H17A 118.8(3) . . ?
C17A C16A C15A 117.9(4) . . ?
C21A C16A C15A 120.9(5) . . ?
C21A C16A C17A 121.2(5) . . ?
H20a C20A C14A 109.5 . . ?
H20b C20A C14A 109.5 . . ?
H20b C20A H20a 109.5 . . ?
H20c C20A C14A 109.5 . . ?
H20c C20A H20a 109.5 . . ?
H20c C20A H20b 109.5 . . ?
C1D C6D F5D 120.8(4) . . ?
C5D C6D F5D 116.8(4) . . ?
C5D C6D C1D 122.4(4) . . ?
H10a C10A C5A 109.5 . . ?
H10b C10A C5A 109.5 . . ?
H10b C10A H10a 109.5 . . ?
H10c C10A C5A 109.5 . . ?
H10c C10A H10a 109.5 . . ?
H10c C10A H10b 109.5 . . ?
C1D C2D F1D 120.1(4) . . ?
C3D C2D F1D 118.1(4) . . ?
C3D C2D C1D 121.8(5) . . ?
H28a C28A C23A 109.5 . . ?
H28b C28A C23A 109.5 . . ?
H28b C28A H28a 109.5 . . ?
H28c C28A C23A 109.5 . . ?
H28c C28A H28a 109.5 . . ?
H28c C28A H28b 109.5 . . ?
C6A C7A C8A 117.6(5) . . ?
C11A C7A C8A 121.0(6) . . ?
C11A C7A C6A 121.3(6) . . ?
C7A C6A C5A 122.4(5) . . ?
H6A C6A C5A 118.8(3) . . ?
H6A C6A C7A 118.8(3) . . ?
C2D C3D F2D 119.6(6) . . ?
C4D C3D F2D 120.6(5) . . ?
C4D C3D C2D 119.7(4) . . ?
H29a C29A C25A 109.5 . . ?
H29b C29A C25A 109.5 . . ?
H29b C29A H29a 109.5 . . ?
H29c C29A C25A 109.5 . . ?
H29c C29A H29a 109.5 . . ?
H29c C29A H29b 109.5 . . ?
H12a C12A C9A 109.5 . . ?
H12b C12A C9A 109.5 . . ?
H12b C12A H12a 109.5 . . ?
H12c C12A C9A 109.5 . . ?
H12c C12A H12a 109.5 . . ?
H12c C12A H12b 109.5 . . ?
C6D C5D F4D 120.7(5) . . ?
C4D C5D F4D 120.2(4) . . ?
C4D C5D C6D 119.1(5) . . ?
H21a C21A C16A 109.5 . . ?
H21b C21A C16A 109.5 . . ?
H21b C21A H21a 109.5 . . ?
H21c C21A C16A 109.5 . . ?
H21c C21A H21a 109.5 . . ?
H21c C21A H21b 109.5 . . ?
C3D C4D F3D 119.3(5) . . ?
C5D C4D F3D 120.3(5) . . ?
C5D C4D C3D 120.4(4) . . ?
H19a C19A C18A 109.5 . . ?
H19b C19A C18A 109.5 . . ?
H19b C19A H19a 109.5 . . ?
H19c C19A C18A 109.5 . . ?
H19c C19A H19a 109.5 . . ?
H19c C19A H19b 109.5 . . ?
H11a C11A C7A 109.5 . . ?
H11b C11A C7A 109.5 . . ?
H11b C11A H11a 109.5 . . ?
H11c C11A C7A 109.5 . . ?
H11c C11A H11a 109.5 . . ?
H11c C11A H11b 109.5 . . ?

loop_
_geom_bond_atom_site_label_1
_geom_bond_atom_site_label_2
_geom_bond_distance
_geom_bond_site_symmetry_2
_geom_bond_publ_flag
Au1A C1A 2.029(3) . ?
Au1A C22A 2.042(3) . ?
I1D C1D 2.096(4) . ?
N1A C4A 1.426(4) . ?
N1A C1A 1.333(4) . ?
N1A C2A 1.471(4) . ?
N2A C1A 1.330(4) . ?
N2A C3A 1.470(4) . ?
N2A C13A 1.428(4) . ?
F5D C6D 1.330(5) . ?
F4D C5D 1.333(6) . ?
C26A H26A 0.9300 . ?
C26A C27A 1.399(5) . ?
C26A C25A 1.376(5) . ?
C27A C22A 1.396(4) . ?
C27A C30A 1.502(5) . ?
C4A C9A 1.398(5) . ?
C4A C5A 1.391(5) . ?
F1D C2D 1.338(6) . ?
F3D C4D 1.340(5) . ?
C22A C23A 1.409(4) . ?
C9A C8A 1.379(7) . ?
C9A C12A 1.498(6) . ?
C25A C24A 1.381(6) . ?
C25A C29A 1.511(5) . ?
F2D C3D 1.338(5) . ?
C14A C13A 1.393(5) . ?
C14A C15A 1.385(5) . ?
C14A C20A 1.501(6) . ?
C5A C10A 1.506(6) . ?
C5A C6A 1.378(6) . ?
C2A H2Aa 0.9700 . ?
C2A H2Ab 0.9700 . ?
C2A C3A 1.520(6) . ?
C3A H3Aa 0.9700 . ?
C3A H3Ab 0.9700 . ?
C8A H8A 0.9300 . ?
C8A C7A 1.383(8) . ?
C23A C24A 1.393(5) . ?
C23A C28A 1.508(5) . ?
C13A C18A 1.392(5) . ?
C24A H24A 0.9300 . ?
C30A H30a 0.9600 . ?
C30A H30b 0.9600 . ?
C30A H30c 0.9600 . ?
C1D C6D 1.380(6) . ?
C1D C2D 1.355(6) . ?
C18A C17A 1.389(6) . ?
C18A C19A 1.506(6) . ?
C15A H15A 0.9300 . ?
C15A C16A 1.377(6) . ?
C17A H17A 0.9300 . ?
C17A C16A 1.383(7) . ?
C16A C21A 1.510(6) . ?
C20A H20a 0.9600 . ?
C20A H20b 0.9600 . ?
C20A H20c 0.9600 . ?
C6D C5D 1.374(6) . ?
C10A H10a 0.9600 . ?
C10A H10b 0.9600 . ?
C10A H10c 0.9600 . ?
C2D C3D 1.386(7) . ?
C28A H28a 0.9600 . ?
C28A H28b 0.9600 . ?
C28A H28c 0.9600 . ?
C7A C6A 1.376(8) . ?
C7A C11A 1.501(7) . ?
C6A H6A 0.9300 . ?
C3D C4D 1.350(8) . ?
C29A H29a 0.9600 . ?
C29A H29b 0.9600 . ?
C29A H29c 0.9600 . ?
C12A H12a 0.9600 . ?
C12A H12b 0.9600 . ?
C12A H12c 0.9600 . ?
C5D C4D 1.353(7) . ?
C21A H21a 0.9600 . ?
C21A H21b 0.9600 . ?
C21A H21c 0.9600 . ?
C19A H19a 0.9600 . ?
C19A H19b 0.9600 . ?
C19A H19c 0.9600 . ?
C11A H11a 0.9600 . ?
C11A H11b 0.9600 . ?
C11A H11c 0.9600 . ?

loop_
_geom_torsion_atom_site_label_1
_geom_torsion_atom_site_label_2
_geom_torsion_atom_site_label_3
_geom_torsion_atom_site_label_4
_geom_torsion
_geom_torsion_site_symmetry_1
_geom_torsion_site_symmetry_2
_geom_torsion_site_symmetry_3
_geom_torsion_site_symmetry_4
_geom_torsion_publ_flag
Au1A C1A N1A C4A -2.7(3) . . . . ?
Au1A C1A N1A C2A 179.1(3) . . . . ?
Au1A C1A N2A C3A -176.0(3) . . . . ?
Au1A C1A N2A C13A 0.6(3) . . . . ?
Au1A C22A C27A C26A 175.3(2) . . . . ?
Au1A C22A C27A C30A -3.6(3) . . . . ?
Au1A C22A C23A C24A -175.3(3) . . . . ?
Au1A C22A C23A C28A 3.6(4) . . . . ?
I1D C1D C6D F5D -1.0(4) . . . . ?
I1D C1D C6D C5D 179.4(3) . . . . ?
I1D C1D C2D F1D -0.6(4) . . . . ?
I1D C1D C2D C3D -179.7(4) . . . . ?
N1A C4A C9A C8A 178.0(3) . . . . ?
N1A C4A C9A C12A 1.4(4) . . . . ?
N1A C4A C5A C10A -0.7(4) . . . . ?
N1A C4A C5A C6A -177.8(3) . . . . ?
N1A C1A N2A C3A 2.4(4) . . . . ?
N1A C1A N2A C13A 179.0(3) . . . . ?
N1A C2A C3A N2A 4.1(3) . . . . ?
N2A C13A C14A C15A 177.6(3) . . . . ?
N2A C13A C14A C20A -4.1(4) . . . . ?
N2A C13A C18A C17A -178.0(3) . . . . ?
N2A C13A C18A C19A 3.6(4) . . . . ?
F5D C6D C1D C2D 178.9(4) . . . . ?
F5D C6D C5D F4D 0.3(5) . . . . ?
F5D C6D C5D C4D -178.9(4) . . . . ?
F4D C5D C6D C1D 179.9(4) . . . . ?
F4D C5D C4D F3D 0.5(5) . . . . ?
F4D C5D C4D C3D -179.5(5) . . . . ?
C26A C27A C22A C23A -0.4(4) . . . . ?
C26A C25A C24A C23A 0.4(4) . . . . ?
C27A C22A C23A C24A 0.4(3) . . . . ?
C27A C22A C23A C28A 179.3(4) . . . . ?
C4A C9A C8A C7A -0.2(4) . . . . ?
C4A C5A C6A C7A -0.1(4) . . . . ?
F1D C2D C1D C6D 179.5(4) . . . . ?
F1D C2D C3D F2D -0.4(6) . . . . ?
F1D C2D C3D C4D -179.1(5) . . . . ?
F3D C4D C3D F2D 1.2(6) . . . . ?
F3D C4D C3D C2D 180.0(5) . . . . ?
F3D C4D C5D C6D 179.7(4) . . . . ?
C22A C23A C24A C25A -0.4(4) . . . . ?
C9A C8A C7A C6A 0.6(5) . . . . ?
C9A C8A C7A C11A -177.8(5) . . . . ?
C25A C24A C23A C28A -179.3(4) . . . . ?
F2D C3D C2D C1D 178.8(4) . . . . ?
F2D C3D C4D C5D -178.8(5) . . . . ?
C14A C13A C18A C17A 1.8(4) . . . . ?
C14A C13A C18A C19A -176.6(4) . . . . ?
C14A C15A C16A C17A 0.1(5) . . . . ?
C14A C15A C16A C21A -179.9(4) . . . . ?
C5A C6A C7A C8A -0.4(5) . . . . ?
C5A C6A C7A C11A 178.0(5) . . . . ?
C13A C18A C17A C16A -0.5(5) . . . . ?
C1D C6D C5D C4D 0.7(5) . . . . ?
C1D C2D C3D C4D -0.0(6) . . . . ?
C18A C17A C16A C15A -0.4(5) . . . . ?
C18A C17A C16A C21A 179.5(5) . . . . ?
C6D C5D C4D C3D -0.3(5) . . . . ?
C2D C3D C4D C5D -0.0(6) . . . . ?
